data_4062206
loop_
_publ_author_name
'Wang, Baiquan'
'Zhu, Bolin'
'Zhang, Jianyong'
'Xu, Shansheng'
'Zhou, Xiuzhong'
'Weng, Linhong'

_publ_section_title
;
 Reactions of Doubly Bridged Bis(cyclopentadienes) with Iron Pentacarbonyl
;
_journal_coden_ASTM ORGND7
_journal_issue 26
_journal_name_full Organometallics
_journal_page_first 5543
_journal_page_last 5555
_journal_paper_doi 10.1021/om030364a
_journal_volume 22
_journal_year 2003
_chemical_formula_sum 'C27 H34 Fe2 O4 Si'
_chemical_formula_weight 562.33
_space_group_IT_number 14
_symmetry_cell_setting monoclinic
_symmetry_space_group_name_Hall '-P 2yn'
_symmetry_space_group_name_H-M 'P 1 21/n 1'
_cell_angle_alpha 90.00
_cell_angle_beta 92.313(5)
_cell_angle_gamma 90.00
_cell_formula_units_Z 4
_cell_length_a 9.429(3)
_cell_length_b 10.627(3)
_cell_length_c 28.228(8)
_cell_measurement_temperature 293(2)
_cell_volume 2826.2(13)
_diffrn_ambient_temperature 293(2)
_exptl_crystal_density_diffrn 1.322
_cod_depositor_comments
;
The following automatic conversions were performed:
'_symmetry_cell_setting' value 'Monoclinic' changed to 'monoclinic'
according to '/home/saulius/struct/CIF-dictionaries/cif_core.dic'
dictionary named 'cif_core.dic' version 2.4.1 from 2010-06-29.

Automatic conversion script
Id: cif_fix_enum 1527 2010-12-29 10:47:43Z saulius 

 Updated bibliographical information.

 Antanas Vaitkus,
 2019-09-11
;
_cod_original_sg_symbol_H-M 'P 21/n'
_cod_database_code 4062206

loop_
_symmetry_equiv_pos_as_xyz
'x, y, z'
'-x+1/2, y+1/2, -z+1/2'
'-x, -y, -z'
'x-1/2, -y-1/2, z-1/2'

loop_
_atom_site_label
_atom_site_type_symbol
_atom_site_fract_x
_atom_site_fract_y
_atom_site_fract_z
_atom_site_U_iso_or_equiv
_atom_site_adp_type
_atom_site_occupancy
_atom_site_symmetry_multiplicity
_atom_site_calc_flag
_atom_site_refinement_flags
_atom_site_disorder_assembly
_atom_site_disorder_group
Fe1 Fe 0.96016(6) 0.20112(5) 0.15557(2) 0.04490(19) Uani 1 1 d . . .
Fe2 Fe 0.81452(6) 0.41311(5) 0.12223(2) 0.04148(19) Uani 1 1 d . . .
Si1 Si 0.85766(16) 0.19049(13) 0.03953(4) 0.0670(4) Uani 1 1 d . . .
C1 C 1.1228(5) 0.2750(5) 0.1466(2) 0.0787(17) Uani 1 1 d . . .
O1 O 1.2339(4) 0.3170(4) 0.14169(19) 0.1317(18) Uani 1 1 d . . .
C2 C 0.9519(6) 0.2590(5) 0.2131(2) 0.0783(16) Uani 1 1 d . . .
O2 O 0.9485(6) 0.2923(4) 0.25254(15) 0.1315(17) Uani 1 1 d . . .
C3 C 0.9714(5) 0.4891(4) 0.10742(18) 0.0657(14) Uani 1 1 d . . .
O3 O 1.0707(4) 0.5442(4) 0.09605(15) 0.1067(14) Uani 1 1 d . . .
C4 C 0.8177(5) 0.4793(4) 0.17907(18) 0.0597(13) Uani 1 1 d . . .
O4 O 0.8135(4) 0.5304(4) 0.21514(13) 0.1022(13) Uani 1 1 d . . .
C5 C 0.6331(4) 0.1570(4) 0.12741(15) 0.0424(10) Uani 1 1 d . . .
C6 C 0.5330(5) 0.0746(4) 0.09600(18) 0.0739(15) Uani 1 1 d . . .
H6A H 0.5710 0.0661 0.0651 0.111 Uiso 1 1 calc R . .
H6B H 0.4412 0.1135 0.0932 0.111 Uiso 1 1 calc R . .
H6C H 0.5245 -0.0070 0.1102 0.111 Uiso 1 1 calc R . .
C7 C 0.5708(4) 0.1695(4) 0.17625(17) 0.0606(13) Uani 1 1 d . . .
H7A H 0.6318 0.2212 0.1961 0.091 Uiso 1 1 calc R . .
H7B H 0.5628 0.0876 0.1903 0.091 Uiso 1 1 calc R . .
H7C H 0.4785 0.2075 0.1731 0.091 Uiso 1 1 calc R . .
C8 C 0.7771(7) 0.0915(5) -0.00945(17) 0.123(3) Uani 1 1 d . . .
H8A H 0.6918 0.0529 0.0010 0.184 Uiso 1 1 calc R . .
H8B H 0.8432 0.0274 -0.0179 0.184 Uiso 1 1 calc R . .
H8C H 0.7550 0.1435 -0.0366 0.184 Uiso 1 1 calc R . .
C9 C 1.0225(6) 0.2612(5) 0.01736(19) 0.111(2) Uani 1 1 d . . .
H9A H 1.0666 0.3126 0.0417 0.166 Uiso 1 1 calc R . .
H9B H 0.9995 0.3120 -0.0100 0.166 Uiso 1 1 calc R . .
H9C H 1.0866 0.1955 0.0089 0.166 Uiso 1 1 calc R . .
C10 C 0.8853(4) 0.1004(4) 0.09520(15) 0.0488(11) Uani 1 1 d . . .
C11 C 0.7826(4) 0.0976(3) 0.13182(14) 0.0412(10) Uani 1 1 d . . .
C12 C 0.8447(4) 0.0365(3) 0.17185(15) 0.0452(11) Uani 1 1 d . . .
H12A H 0.7976 0.0215 0.2016 0.054 Uiso 1 1 calc R . .
C13 C 0.9877(4) 0.0022(4) 0.16281(14) 0.0455(11) Uani 1 1 d . . .
C14 C 1.0100(4) 0.0406(4) 0.11592(16) 0.0549(12) Uani 1 1 d . . .
H14A H 1.0989 0.0288 0.0997 0.066 Uiso 1 1 calc R . .
C15 C 1.0870(5) -0.0743(4) 0.19516(17) 0.0604(13) Uani 1 1 d . . .
C16 C 1.0710(7) -0.0410(6) 0.2466(2) 0.130(3) Uani 1 1 d . . .
H16A H 1.0971 0.0455 0.2517 0.195 Uiso 1 1 calc R . .
H16B H 1.1317 -0.0940 0.2661 0.195 Uiso 1 1 calc R . .
H16C H 0.9742 -0.0531 0.2548 0.195 Uiso 1 1 calc R . .
C17 C 1.0462(8) -0.2114(5) 0.1894(3) 0.176(4) Uani 1 1 d . . .
H17A H 1.1072 -0.2621 0.2097 0.264 Uiso 1 1 calc R . .
H17B H 1.0562 -0.2364 0.1571 0.264 Uiso 1 1 calc R . .
H17C H 0.9495 -0.2227 0.1979 0.264 Uiso 1 1 calc R . .
C18 C 1.2384(5) -0.0556(7) 0.1828(2) 0.161(4) Uani 1 1 d . . .
H18A H 1.2636 0.0314 0.1869 0.241 Uiso 1 1 calc R . .
H18B H 1.2500 -0.0795 0.1503 0.241 Uiso 1 1 calc R . .
H18C H 1.2988 -0.1066 0.2031 0.241 Uiso 1 1 calc R . .
C19 C 0.7357(4) 0.3088(4) 0.06344(14) 0.0488(11) Uani 1 1 d . . .
C20 C 0.6507(4) 0.2845(4) 0.10403(14) 0.0403(10) Uani 1 1 d . . .
C21 C 0.5903(4) 0.4001(4) 0.11828(15) 0.0457(11) Uani 1 1 d . . .
H21A H 0.5287 0.4104 0.1451 0.055 Uiso 1 1 calc R . .
C22 C 0.6337(4) 0.4999(4) 0.08775(14) 0.0453(11) Uani 1 1 d . . .
C23 C 0.7216(4) 0.4424(4) 0.05445(14) 0.0541(12) Uani 1 1 d . . .
H23A H 0.7673 0.4873 0.0288 0.065 Uiso 1 1 calc R . .
C24 C 0.5829(5) 0.6349(4) 0.08827(18) 0.0646(14) Uani 1 1 d . . .
C25 C 0.5330(10) 0.6736(5) 0.1341(3) 0.190(4) Uani 1 1 d . . .
H25A H 0.5019 0.7596 0.1324 0.285 Uiso 1 1 calc R . .
H25B H 0.6088 0.6660 0.1576 0.285 Uiso 1 1 calc R . .
H25C H 0.4553 0.6209 0.1425 0.285 Uiso 1 1 calc R . .
C26 C 0.4629(12) 0.6448(7) 0.0543(4) 0.332(10) Uani 1 1 d . . .
H26A H 0.4276 0.7295 0.0540 0.497 Uiso 1 1 calc R . .
H26B H 0.3892 0.5883 0.0633 0.497 Uiso 1 1 calc R . .
H26C H 0.4930 0.6230 0.0233 0.497 Uiso 1 1 calc R . .
C27 C 0.6915(10) 0.7218(5) 0.0747(4) 0.247(7) Uani 1 1 d . . .
H27A H 0.6552 0.8062 0.0755 0.370 Uiso 1 1 calc R . .
H27B H 0.7194 0.7025 0.0431 0.370 Uiso 1 1 calc R . .
H27C H 0.7723 0.7147 0.0963 0.370 Uiso 1 1 calc R . .

loop_
_atom_site_aniso_label
_atom_site_aniso_U_11
_atom_site_aniso_U_22
_atom_site_aniso_U_33
_atom_site_aniso_U_23
_atom_site_aniso_U_13
_atom_site_aniso_U_12
Fe1 0.0376(4) 0.0500(4) 0.0469(4) 0.0100(3) -0.0001(3) 0.0036(3)
Fe2 0.0405(4) 0.0433(4) 0.0408(4) 0.0011(3) 0.0034(3) 0.0043(3)
Si1 0.0983(11) 0.0670(9) 0.0364(8) 0.0040(6) 0.0114(7) 0.0451(8)
C1 0.048(3) 0.070(4) 0.118(5) 0.029(3) -0.001(3) 0.005(3)
O1 0.042(2) 0.115(3) 0.238(6) 0.049(3) 0.009(3) -0.012(2)
C2 0.125(5) 0.060(3) 0.049(4) 0.008(3) -0.011(3) -0.011(3)
O2 0.230(5) 0.108(3) 0.055(3) -0.011(2) -0.016(3) -0.015(3)
C3 0.052(3) 0.063(3) 0.082(4) 0.013(3) 0.010(3) 0.007(3)
O3 0.068(3) 0.109(3) 0.145(4) 0.035(3) 0.026(2) -0.019(2)
C4 0.059(3) 0.066(3) 0.054(3) -0.003(3) 0.000(3) -0.007(2)
O4 0.125(3) 0.123(3) 0.059(3) -0.035(2) 0.004(2) -0.015(3)
C5 0.033(2) 0.040(2) 0.054(3) -0.006(2) -0.007(2) 0.0050(18)
C6 0.061(3) 0.054(3) 0.104(4) -0.007(3) -0.025(3) 0.001(2)
C7 0.043(3) 0.055(3) 0.085(4) 0.009(3) 0.019(3) 0.006(2)
C8 0.212(7) 0.105(5) 0.049(4) -0.032(3) -0.028(4) 0.096(5)
C9 0.138(5) 0.115(5) 0.085(5) 0.044(4) 0.074(4) 0.065(4)
C10 0.055(3) 0.045(3) 0.047(3) 0.001(2) 0.007(2) 0.018(2)
C11 0.040(2) 0.039(2) 0.045(3) -0.004(2) -0.004(2) 0.0059(19)
C12 0.045(3) 0.045(3) 0.046(3) 0.010(2) 0.007(2) 0.003(2)
C13 0.043(3) 0.048(3) 0.046(3) 0.010(2) 0.007(2) 0.010(2)
C14 0.050(3) 0.059(3) 0.057(3) 0.009(2) 0.018(2) 0.021(2)
C15 0.053(3) 0.063(3) 0.065(4) 0.026(3) 0.002(2) 0.017(2)
C16 0.137(6) 0.179(7) 0.073(5) 0.039(4) -0.017(4) 0.077(5)
C17 0.213(8) 0.055(4) 0.249(10) 0.035(5) -0.127(7) 0.019(5)
C18 0.054(4) 0.251(9) 0.178(7) 0.138(7) 0.016(4) 0.057(5)
C19 0.063(3) 0.049(3) 0.034(3) -0.007(2) -0.009(2) 0.022(2)
C20 0.033(2) 0.043(3) 0.045(3) -0.007(2) -0.0075(19) 0.0092(19)
C21 0.036(2) 0.050(3) 0.050(3) -0.010(2) -0.006(2) 0.008(2)
C22 0.050(3) 0.041(3) 0.044(3) -0.004(2) -0.005(2) 0.013(2)
C23 0.069(3) 0.060(3) 0.033(3) 0.005(2) 0.001(2) 0.020(2)
C24 0.089(4) 0.039(3) 0.066(4) -0.004(2) 0.003(3) 0.025(3)
C25 0.345(12) 0.065(4) 0.170(8) 0.017(5) 0.125(8) 0.102(6)
C26 0.411(16) 0.159(8) 0.397(16) -0.144(9) -0.330(14) 0.208(10)
C27 0.249(10) 0.047(4) 0.464(18) 0.076(7) 0.245(12) 0.050(5)

loop_
_geom_bond_atom_site_label_1
_geom_bond_atom_site_label_2
_geom_bond_distance
_geom_bond_site_symmetry_2
_geom_bond_publ_flag
Fe1 C2 1.741(6) . ?
Fe1 C1 1.750(5) . ?
Fe1 C11 2.091(4) . ?
Fe1 C14 2.104(4) . ?
Fe1 C10 2.110(4) . ?
Fe1 C12 2.120(4) . ?
Fe1 C13 2.138(4) . ?
Fe1 Fe2 2.7825(9) . ?
Fe2 C4 1.751(5) . ?
Fe2 C3 1.751(5) . ?
Fe2 C23 2.095(4) . ?
Fe2 C19 2.106(4) . ?
Fe2 C20 2.110(4) . ?
Fe2 C21 2.117(4) . ?
Fe2 C22 2.138(4) . ?
Si1 C19 1.849(4) . ?
Si1 C10 1.850(4) . ?
Si1 C9 1.857(5) . ?
Si1 C8 1.874(5) . ?
C1 O1 1.152(5) . ?
C2 O2 1.170(6) . ?
C3 O3 1.160(5) . ?
C4 O4 1.156(5) . ?
C5 C20 1.520(5) . ?
C5 C7 1.526(5) . ?
C5 C6 1.541(5) . ?
C5 C11 1.544(5) . ?
C10 C14 1.440(5) . ?
C10 C11 1.445(5) . ?
C11 C12 1.410(5) . ?
C12 C13 1.429(5) . ?
C13 C14 1.409(5) . ?
C13 C15 1.517(5) . ?
C15 C18 1.498(6) . ?
C15 C16 1.508(7) . ?
C15 C17 1.514(7) . ?
C19 C20 1.447(5) . ?
C19 C23 1.448(5) . ?
C20 C21 1.419(5) . ?
C21 C22 1.436(5) . ?
C22 C23 1.416(5) . ?
C22 C24 1.513(5) . ?
C24 C27 1.443(8) . ?
C24 C25 1.454(7) . ?
C24 C26 1.457(8) . ?
